data_4313599
loop_
_publ_author_name
'A. Chandrasekaran'
'Natalya V. Timosheva'
'Roberta O. Day'
'Robert R. Holmes'

_publ_section_title
;
 Influence of Hydrogen Bonding in Competition with Lattice Interactions on
 Carbonyl Coordination at Phosphorus. Implications for Phosphoryl Transfer
 Activated States1
;
_journal_name_full 'Inorganic Chemistry'
_journal_page_first 3285
_journal_page_last 3292
_journal_paper_doi 10.1021/ic020666p
_journal_volume 42
_journal_year 2003
_chemical_formula_sum 'C26 H24 Br O3 P'
_chemical_formula_weight 495.33
_chemical_name_systematic
;
  ?
;
_space_group_IT_number 14
_symmetry_cell_setting monoclinic
_symmetry_space_group_name_Hall '-P 2yn'
_symmetry_space_group_name_H-M 'P 1 21/n 1'
_atom_sites_solution_hydrogens geom
_atom_sites_solution_primary direct
_atom_sites_solution_secondary difmap
_audit_creation_method SHELXL-97
_cell_angle_alpha 90.00
_cell_angle_beta 101.4226(7)
_cell_angle_gamma 90.00
_cell_formula_units_Z 4
_cell_length_a 10.2857(2)
_cell_length_b 18.7793(3)
_cell_length_c 12.5922(2)
_cell_measurement_temperature 293(2)
_cell_volume 2384.11(7)
_computing_structure_refinement 'SHELXL-97 (Sheldrick, 1997)'
_computing_structure_solution 'SHELXS-97 (Sheldrick, 1990)'
_diffrn_ambient_temperature 293(2)
_diffrn_measured_fraction_theta_full 0.988
_diffrn_measured_fraction_theta_max 0.988
_diffrn_measurement_device_type 'Nonius KappaCCD area detector'
_diffrn_radiation_monochromator graphite
_diffrn_radiation_source 'fine-focus sealed tube'
_diffrn_radiation_type MoK\a
_diffrn_radiation_wavelength 0.71073
_diffrn_reflns_av_R_equivalents 0.0175
_diffrn_reflns_av_sigmaI/netI 0.0253
_diffrn_reflns_limit_h_max 12
_diffrn_reflns_limit_h_min -12
_diffrn_reflns_limit_k_max 22
_diffrn_reflns_limit_k_min -20
_diffrn_reflns_limit_l_max 14
_diffrn_reflns_limit_l_min -14
_diffrn_reflns_number 7921
_diffrn_reflns_theta_full 25.09
_diffrn_reflns_theta_max 25.09
_diffrn_reflns_theta_min 4.13
_exptl_absorpt_coefficient_mu 1.816
_exptl_absorpt_correction_T_max 0.3429
_exptl_absorpt_correction_T_min 0.2918
_exptl_crystal_density_diffrn 1.380
_exptl_crystal_density_method 'not measured'
_exptl_crystal_F_000 1016
_exptl_crystal_size_max 0.90
_exptl_crystal_size_mid 0.75
_exptl_crystal_size_min 0.75
_refine_diff_density_max 0.319
_refine_diff_density_min -0.688
_refine_diff_density_rms 0.040
_refine_ls_extinction_method none
_refine_ls_goodness_of_fit_ref 1.028
_refine_ls_hydrogen_treatment mixed
_refine_ls_matrix_type full
_refine_ls_number_parameters 292
_refine_ls_number_reflns 4188
_refine_ls_number_restraints 0
_refine_ls_restrained_S_all 1.028
_refine_ls_R_factor_all 0.0491
_refine_ls_R_factor_gt 0.0351
_refine_ls_shift/su_max 0.002
_refine_ls_shift/su_mean 0.000
_refine_ls_structure_factor_coef Fsqd
_refine_ls_weighting_details 'calc w=1/[\s^2^(Fo^2^)+(0.0352P)^2^+1.3822P] where P=(Fo^2^+2Fc^2^)/3'
_refine_ls_weighting_scheme calc
_refine_ls_wR_factor_gt 0.0814
_refine_ls_wR_factor_ref 0.0882
_reflns_number_gt 3366
_reflns_number_total 4188
_reflns_threshold_expression >2sigma(I)
_cod_data_source_file ic020666p_2.cif
_cod_data_source_block ntp5
_cod_depositor_comments
;
The following automatic conversions were performed:

'_symmetry_cell_setting' value 'Monoclinic' changed to 'monoclinic'
according to the built-in table from CIF Core dictionary named
'cif_core.dic' version 2.4.1 from 2010-06-29.

Automatic conversion script
Id: cif_fix_values 1646 2011-03-28 12:23:43Z adriana 
;
_cod_database_code 4313599

loop_
_symmetry_equiv_pos_as_xyz
'x, y, z'
'-x+1/2, y+1/2, -z+1/2'
'-x, -y, -z'
'x-1/2, -y-1/2, z-1/2'

loop_
_atom_site_label
_atom_site_type_symbol
_atom_site_fract_x
_atom_site_fract_y
_atom_site_fract_z
_atom_site_U_iso_or_equiv
_atom_site_adp_type
_atom_site_occupancy
_atom_site_symmetry_multiplicity
_atom_site_calc_flag
_atom_site_refinement_flags
_atom_site_disorder_assembly
_atom_site_disorder_group
P P 0.71928(5) 0.11910(3) 0.10174(4) 0.03668(14) Uani 1 1 d . . .
O1 O 0.81786(18) 0.24509(9) 0.03764(16) 0.0644(5) Uani 1 1 d . . .
O2 O 1.0104(2) 0.29622(13) 0.0999(2) 0.0903(8) Uani 1 1 d . . .
H1 H 0.985(4) 0.330(2) 0.053(3) 0.104(13) Uiso 1 1 d . . .
C1 C 0.8785(2) 0.13257(12) 0.19056(17) 0.0392(5) Uani 1 1 d . . .
C2 C 0.9192(2) 0.08185(14) 0.27046(19) 0.0502(6) Uani 1 1 d . . .
H2 H 0.8651 0.0429 0.2758 0.060 Uiso 1 1 calc R . .
C3 C 1.0396(3) 0.08862(15) 0.3424(2) 0.0611(7) Uani 1 1 d . . .
H3 H 1.0657 0.0543 0.3955 0.073 Uiso 1 1 calc R . .
C4 C 1.1199(3) 0.14584(16) 0.3351(2) 0.0643(7) Uani 1 1 d . . .
H4 H 1.2009 0.1502 0.3830 0.077 Uiso 1 1 calc R . .
C5 C 1.0808(2) 0.19674(15) 0.2573(2) 0.0575(7) Uani 1 1 d . . .
H5 H 1.1355 0.2357 0.2536 0.069 Uiso 1 1 calc R . .
C6 C 0.9613(2) 0.19136(12) 0.18398(18) 0.0438(5) Uani 1 1 d . . .
C7 C 0.9217(2) 0.24699(12) 0.1002(2) 0.0484(6) Uani 1 1 d . . .
C8 C 0.7339(2) 0.10718(12) -0.03656(17) 0.0428(5) Uani 1 1 d . . .
C9 C 0.8557(3) 0.09133(15) -0.0607(2) 0.0571(7) Uani 1 1 d . . .
H9 H 0.9323 0.0956 -0.0077 0.068 Uiso 1 1 calc R . .
C10 C 0.8639(4) 0.06915(17) -0.1640(2) 0.0754(9) Uani 1 1 d . . .
H10 H 0.9460 0.0585 -0.1803 0.090 Uiso 1 1 calc R . .
C11 C 0.7511(4) 0.06293(18) -0.2421(2) 0.0794(10) Uani 1 1 d . . .
H11 H 0.7570 0.0477 -0.3113 0.095 Uiso 1 1 calc R . .
C12 C 0.6292(4) 0.07895(16) -0.2192(2) 0.0700(8) Uani 1 1 d . . .
H12 H 0.5532 0.0745 -0.2728 0.084 Uiso 1 1 calc R . .
C13 C 0.6194(3) 0.10162(13) -0.11660(19) 0.0533(6) Uani 1 1 d . . .
H13 H 0.5371 0.1131 -0.1011 0.064 Uiso 1 1 calc R . .
C14 C 0.5949(2) 0.18260(11) 0.12124(18) 0.0419(5) Uani 1 1 d . . .
C15 C 0.5463(2) 0.17867(13) 0.2167(2) 0.0504(6) Uani 1 1 d . . .
H15 H 0.5813 0.1455 0.2696 0.061 Uiso 1 1 calc R . .
C16 C 0.4460(3) 0.22413(15) 0.2330(3) 0.0639(7) Uani 1 1 d . . .
H16 H 0.4128 0.2212 0.2964 0.077 Uiso 1 1 calc R . .
C17 C 0.3957(3) 0.27350(15) 0.1553(3) 0.0701(8) Uani 1 1 d . . .
H17 H 0.3285 0.3041 0.1665 0.084 Uiso 1 1 calc R . .
C18 C 0.4435(3) 0.27821(14) 0.0615(3) 0.0665(8) Uani 1 1 d . . .
H18 H 0.4090 0.3120 0.0096 0.080 Uiso 1 1 calc R . .
C19 C 0.5428(2) 0.23300(13) 0.0436(2) 0.0537(6) Uani 1 1 d . . .
H19 H 0.5748 0.2363 -0.0204 0.064 Uiso 1 1 calc R . .
C20 C 0.6482(2) 0.03530(11) 0.13677(18) 0.0400(5) Uani 1 1 d . . .
H20A H 0.6444 0.0379 0.2130 0.048 Uiso 1 1 calc R . .
H20B H 0.5572 0.0338 0.0971 0.048 Uiso 1 1 calc R . .
C21 C 0.7106(2) -0.03592(11) 0.11894(18) 0.0409(5) Uani 1 1 d . . .
C22 C 0.7464(3) -0.08193(13) 0.2065(2) 0.0523(6) Uani 1 1 d . . .
H22 H 0.7391 -0.0670 0.2754 0.063 Uiso 1 1 calc R . .
C23 C 0.7929(3) -0.14965(14) 0.1921(2) 0.0648(7) Uani 1 1 d . . .
H23 H 0.8156 -0.1801 0.2511 0.078 Uiso 1 1 calc R . .
C24 C 0.8055(3) -0.17204(15) 0.0907(3) 0.0697(8) Uani 1 1 d . . .
H24 H 0.8374 -0.2175 0.0813 0.084 Uiso 1 1 calc R . .
C25 C 0.7710(3) -0.12742(15) 0.0037(2) 0.0620(7) Uani 1 1 d . . .
H25 H 0.7801 -0.1426 -0.0648 0.074 Uiso 1 1 calc R . .
C26 C 0.7226(2) -0.05978(13) 0.0170(2) 0.0492(6) Uani 1 1 d . . .
H26 H 0.6980 -0.0302 -0.0428 0.059 Uiso 1 1 calc R . .
Br Br 1.21727(3) 0.46791(2) -0.04720(2) 0.08285(15) Uani 1 1 d . . .
O1W O 0.9403(3) 0.39684(14) -0.0352(2) 0.0863(7) Uani 1 1 d . . .
H1W H 1.022(5) 0.418(2) -0.042(3) 0.117(14) Uiso 1 1 d . . .
H2W H 0.898(3) 0.4234(18) -0.002(3) 0.070(12) Uiso 1 1 d . . .

loop_
_atom_site_aniso_label
_atom_site_aniso_U_11
_atom_site_aniso_U_22
_atom_site_aniso_U_33
_atom_site_aniso_U_23
_atom_site_aniso_U_13
_atom_site_aniso_U_12
P 0.0318(3) 0.0401(3) 0.0364(3) 0.0017(2) 0.0027(2) -0.0034(2)
O1 0.0497(11) 0.0582(11) 0.0772(13) 0.0149(9) -0.0070(9) -0.0154(9)
O2 0.0771(15) 0.0744(14) 0.1040(18) 0.0246(14) -0.0193(13) -0.0414(12)
C1 0.0332(11) 0.0452(12) 0.0375(11) -0.0053(10) 0.0028(9) 0.0000(9)
C2 0.0449(14) 0.0561(15) 0.0461(13) 0.0023(11) 0.0002(11) -0.0024(11)
C3 0.0552(17) 0.0697(18) 0.0505(15) 0.0021(13) -0.0086(12) 0.0097(14)
C4 0.0409(15) 0.081(2) 0.0622(17) -0.0103(15) -0.0116(12) 0.0011(14)
C5 0.0404(14) 0.0648(16) 0.0634(16) -0.0132(14) 0.0005(12) -0.0111(12)
C6 0.0364(12) 0.0477(13) 0.0466(12) -0.0096(11) 0.0061(10) -0.0029(10)
C7 0.0435(14) 0.0437(13) 0.0578(15) -0.0085(11) 0.0095(12) -0.0110(11)
C8 0.0446(13) 0.0461(13) 0.0366(11) 0.0040(10) 0.0052(10) -0.0107(10)
C9 0.0500(15) 0.0696(17) 0.0532(15) -0.0064(13) 0.0143(12) -0.0153(13)
C10 0.085(2) 0.087(2) 0.0635(19) -0.0166(16) 0.0393(17) -0.0215(18)
C11 0.116(3) 0.084(2) 0.0414(15) -0.0038(14) 0.0252(17) -0.025(2)
C12 0.093(2) 0.0702(19) 0.0391(14) 0.0069(13) -0.0063(14) -0.0171(17)
C13 0.0559(16) 0.0565(15) 0.0429(13) 0.0089(11) -0.0016(11) -0.0070(12)
C14 0.0338(11) 0.0389(12) 0.0504(13) -0.0011(10) 0.0023(9) -0.0035(9)
C15 0.0473(14) 0.0466(14) 0.0562(14) -0.0060(11) 0.0074(11) -0.0024(11)
C16 0.0528(16) 0.0620(17) 0.0785(19) -0.0195(15) 0.0173(14) -0.0016(14)
C17 0.0459(16) 0.0508(16) 0.110(3) -0.0217(17) 0.0072(16) 0.0061(13)
C18 0.0491(16) 0.0475(15) 0.094(2) 0.0055(15) -0.0072(15) 0.0050(12)
C19 0.0446(14) 0.0464(14) 0.0654(16) 0.0072(12) -0.0002(12) -0.0012(11)
C20 0.0358(12) 0.0420(12) 0.0423(12) 0.0015(10) 0.0074(9) -0.0053(10)
C21 0.0329(11) 0.0403(12) 0.0476(12) -0.0014(10) 0.0035(9) -0.0048(9)
C22 0.0536(15) 0.0488(15) 0.0514(14) 0.0016(12) 0.0031(11) 0.0012(12)
C23 0.0650(18) 0.0489(15) 0.0730(19) 0.0072(14) -0.0045(14) 0.0085(13)
C24 0.0646(18) 0.0480(15) 0.088(2) -0.0106(16) -0.0041(15) 0.0115(13)
C25 0.0575(16) 0.0605(17) 0.0657(17) -0.0208(14) 0.0065(13) -0.0063(13)
C26 0.0496(14) 0.0461(13) 0.0494(14) -0.0044(11) 0.0036(11) -0.0077(11)
Br 0.0790(2) 0.1224(3) 0.05038(18) -0.00519(17) 0.02068(15) -0.02166(19)
O1W 0.0816(18) 0.0708(16) 0.1021(19) 0.0071(14) 0.0077(15) -0.0234(14)

loop_
_atom_type_symbol
_atom_type_description
_atom_type_scat_dispersion_real
_atom_type_scat_dispersion_imag
_atom_type_scat_source
C C 0.0033 0.0016 'International Tables Vol C Tables 4.2.6.8 and 6.1.1.4'
H H 0.0000 0.0000 'International Tables Vol C Tables 4.2.6.8 and 6.1.1.4'
O O 0.0106 0.0060 'International Tables Vol C Tables 4.2.6.8 and 6.1.1.4'
P P 0.1023 0.0942 'International Tables Vol C Tables 4.2.6.8 and 6.1.1.4'
Br Br -0.2901 2.4595 'International Tables Vol C Tables 4.2.6.8 and 6.1.1.4'

loop_
_geom_angle_atom_site_label_1
_geom_angle_atom_site_label_2
_geom_angle_atom_site_label_3
_geom_angle
_geom_angle_site_symmetry_1
_geom_angle_site_symmetry_3
_geom_angle_publ_flag
C1 P C8 112.25(10) . . y
C1 P C14 113.81(10) . . y
C1 P C20 109.15(10) . . y
C8 P C14 114.45(11) . . y
C8 P C20 104.00(10) . . y
C14 P C20 102.03(10) . . y
C1 P O1 73.78(8) . . y
C8 P O1 73.50(8) . . y
C14 P O1 77.53(8) . . y
C20 P O1 176.84(8) . . y
C7 O1 P 99.49(15) . . y
C2 C1 C6 118.8(2) . . ?
C2 C1 P 117.28(17) . . ?
C6 C1 P 123.91(17) . . ?
C3 C2 C1 120.8(2) . . ?
C4 C3 C2 120.0(3) . . ?
C3 C4 C5 120.0(2) . . ?
C4 C5 C6 121.4(2) . . ?
C5 C6 C1 119.0(2) . . ?
C5 C6 C7 120.3(2) . . ?
C1 C6 C7 120.69(19) . . ?
O1 C7 O2 123.8(2) . . ?
O1 C7 C6 122.1(2) . . ?
O2 C7 C6 114.1(2) . . ?
C9 C8 C13 119.9(2) . . ?
C9 C8 P 119.76(18) . . ?
C13 C8 P 119.36(19) . . ?
C8 C9 C10 119.9(3) . . ?
C11 C10 C9 120.0(3) . . ?
C10 C11 C12 120.6(3) . . ?
C11 C12 C13 120.2(3) . . ?
C12 C13 C8 119.4(3) . . ?
C19 C14 C15 119.3(2) . . ?
C19 C14 P 122.69(19) . . ?
C15 C14 P 117.94(17) . . ?
C16 C15 C14 120.0(2) . . ?
C17 C16 C15 119.8(3) . . ?
C18 C17 C16 120.6(3) . . ?
C17 C18 C19 120.3(3) . . ?
C18 C19 C14 119.9(3) . . ?
C21 C20 P 121.46(16) . . ?
C26 C21 C22 118.3(2) . . ?
C26 C21 C20 122.6(2) . . ?
C22 C21 C20 118.9(2) . . ?
C23 C22 C21 120.8(2) . . ?
C24 C23 C22 120.1(3) . . ?
C25 C24 C23 119.9(3) . . ?
C24 C25 C26 120.4(3) . . ?
C25 C26 C21 120.5(2) . . ?

loop_
_geom_bond_atom_site_label_1
_geom_bond_atom_site_label_2
_geom_bond_distance
_geom_bond_site_symmetry_2
_geom_bond_publ_flag
P C1 1.808(2) . y
P C8 1.791(2) . y
P C14 1.801(2) . y
P C20 1.826(2) . y
P O1 2.7571(18) . y
O1 C7 1.195(3) . y
O2 C7 1.300(3) . y
C1 C2 1.389(3) . ?
C1 C6 1.407(3) . ?
C2 C3 1.388(3) . ?
C3 C4 1.369(4) . ?
C4 C5 1.371(4) . ?
C5 C6 1.387(3) . ?
C6 C7 1.483(3) . ?
C8 C9 1.379(3) . ?
C8 C13 1.395(3) . ?
C9 C10 1.383(4) . ?
C10 C11 1.370(5) . ?
C11 C12 1.374(5) . ?
C12 C13 1.383(4) . ?
C14 C19 1.390(3) . ?
C14 C15 1.392(3) . ?
C15 C16 1.386(4) . ?
C16 C17 1.372(4) . ?
C17 C18 1.370(4) . ?
C18 C19 1.380(4) . ?
C20 C21 1.519(3) . ?
C21 C26 1.388(3) . ?
C21 C22 1.391(3) . ?
C22 C23 1.383(4) . ?
C23 C24 1.374(4) . ?
C24 C25 1.370(4) . ?
C25 C26 1.387(4) . ?
